data_4072652
loop_
_publ_author_name
'Baber, R. Angharad'
'Haddow, Mairi F.'
'Middleton, Ann J.'
'Orpen, A. Guy'
'Pringle, Paul G.'
'Haynes, Anthony'
'Williams, Gary L.'
'Papp, Rainer'

_publ_section_title
;
 Ligand Stereoelectronic Effects in Complexes of Phospholanes,
 Phosphinanes, and Phosphepanes and Their Implications for
 Hydroformylation Catalysis
;
_journal_issue 3
_journal_name_full Organometallics
_journal_page_first 713
_journal_paper_doi 10.1021/om060912v
_journal_volume 26
_journal_year 2007
_chemical_formula_moiety 'C18 H38 Cl2 P2 Pt'
_chemical_formula_sum 'C18 H38 Cl2 P2 Pt'
_chemical_formula_weight 582.41
_chemical_name_systematic
; 
 ? 
;
_space_group_IT_number 14
_symmetry_cell_setting monoclinic
_symmetry_space_group_name_Hall '-P 2yn'
_symmetry_space_group_name_H-M 'P 1 21/n 1'
_atom_sites_solution_hydrogens geom
_atom_sites_solution_primary direct
_atom_sites_solution_secondary difmap
_audit_creation_method SHELXL-97
_cell_angle_alpha 90.00
_cell_angle_beta 97.3460(10)
_cell_angle_gamma 90.00
_cell_formula_units_Z 2
_cell_length_a 9.0392(6)
_cell_length_b 13.0671(8)
_cell_length_c 9.4358(6)
_cell_measurement_reflns_used 7255
_cell_measurement_temperature 173(2)
_cell_measurement_theta_max 27.497
_cell_measurement_theta_min 2.272
_cell_volume 1105.37(12)
_computing_cell_refinement 'Bruker SMART V5.054 (Bruker AXS, 1998)'
_computing_data_collection 'Bruker SMART V5.054 (Bruker AXS, 1998)'
_computing_data_reduction 'Bruker SAINT V6.02 (Bruker AXS, 1999)'
_computing_molecular_graphics 'Bruker SHELXTL V6.14 (Bruker AXS, 2003)'
_computing_publication_material 'Bruker SHELXTL V6.14 (Bruker AXS, 2003)'
_computing_structure_refinement 'SHELXL V6.12 (Bruker 2001)'
_computing_structure_solution 'SHELXS V6.12 (Bruker 2001)'
_diffrn_ambient_temperature 173(2)
_diffrn_detector_area_resol_mean 8.2
_diffrn_measured_fraction_theta_full 0.998
_diffrn_measured_fraction_theta_max 0.998
_diffrn_measurement_device_type 'CCD area detector'
_diffrn_measurement_method 'omega scans'
_diffrn_radiation_monochromator graphite
_diffrn_radiation_source 'fine-focus sealed tube'
_diffrn_radiation_type MoK\a
_diffrn_radiation_wavelength 0.71073
_diffrn_reflns_av_R_equivalents 0.0277
_diffrn_reflns_av_sigmaI/netI 0.0204
_diffrn_reflns_limit_h_max 11
_diffrn_reflns_limit_h_min -11
_diffrn_reflns_limit_k_max 16
_diffrn_reflns_limit_k_min -16
_diffrn_reflns_limit_l_max 12
_diffrn_reflns_limit_l_min -12
_diffrn_reflns_number 11461
_diffrn_reflns_theta_full 27.50
_diffrn_reflns_theta_max 27.50
_diffrn_reflns_theta_min 2.68
_diffrn_standards_decay_% 0
_diffrn_standards_number 0
_exptl_absorpt_coefficient_mu 6.732
_exptl_absorpt_correction_T_max 0.120000
_exptl_absorpt_correction_T_min 0.044282
_exptl_absorpt_correction_type multi-scan
_exptl_absorpt_process_details 'SADABS V2.10 (Sheldrick, 2003)'
_exptl_crystal_colour yellow
_exptl_crystal_density_diffrn 1.750
_exptl_crystal_density_method 'not measured'
_exptl_crystal_description block
_exptl_crystal_F_000 576
_exptl_crystal_size_max 0.42
_exptl_crystal_size_mid 0.40
_exptl_crystal_size_min 0.32
_refine_diff_density_max 0.519
_refine_diff_density_min -1.177
_refine_diff_density_rms 0.088
_refine_ls_extinction_method none
_refine_ls_goodness_of_fit_ref 1.055
_refine_ls_hydrogen_treatment constr
_refine_ls_matrix_type full
_refine_ls_number_parameters 109
_refine_ls_number_reflns 2531
_refine_ls_number_restraints 0
_refine_ls_restrained_S_all 1.055
_refine_ls_R_factor_all 0.0192
_refine_ls_R_factor_gt 0.0148
_refine_ls_shift/su_max 0.001
_refine_ls_shift/su_mean 0.000
_refine_ls_structure_factor_coef Fsqd
_refine_ls_weighting_details 'calc w=1/[\s^2^(Fo^2^)+(0.0155P)^2^+0.7034P] where P=(Fo^2^+2Fc^2^)/3'
_refine_ls_weighting_scheme calc
_refine_ls_wR_factor_gt 0.0358
_refine_ls_wR_factor_ref 0.0375
_reflns_number_gt 2199
_reflns_number_total 2531
_reflns_threshold_expression >2sigma(I)
_cod_data_source_file om060912vsi20061106_014644.cif
_cod_data_source_block 2b6_ajm163ysad
_cod_original_sg_symbol_H-M 'P 2(1)/n'
_cod_database_code 4072652

loop_
_symmetry_equiv_pos_as_xyz
'x, y, z'
'-x+1/2, y+1/2, -z+1/2'
'-x, -y, -z'
'x-1/2, -y-1/2, z-1/2'

loop_
_atom_site_label
_atom_site_type_symbol
_atom_site_fract_x
_atom_site_fract_y
_atom_site_fract_z
_atom_site_U_iso_or_equiv
_atom_site_adp_type
_atom_site_occupancy
_atom_site_symmetry_multiplicity
_atom_site_calc_flag
_atom_site_refinement_flags
Pt1 Pt 0.0000 0.5000 0.0000 0.01447(4) Uani 1 2 d S
P1 P 0.07832(6) 0.59858(4) 0.19985(6) 0.01498(11) Uani 1 1 d .
Cl1 Cl -0.07139(7) 0.37106(4) 0.14541(6) 0.02598(13) Uani 1 1 d .
C1 C 0.1454(3) 0.52470(18) 0.3592(2) 0.0199(5) Uani 1 1 d .
H1A H 0.1678 0.5713 0.4420 0.024 Uiso 1 1 calc R
H1B H 0.0672 0.4761 0.3807 0.024 Uiso 1 1 calc R
C2 C 0.2869(3) 0.46553(19) 0.3348(3) 0.0221(5) Uani 1 1 d .
H2A H 0.3195 0.4232 0.4201 0.027 Uiso 1 1 calc R
H2B H 0.2631 0.4188 0.2524 0.027 Uiso 1 1 calc R
C3 C 0.4149(3) 0.5360(2) 0.3063(3) 0.0257(5) Uani 1 1 d .
H3A H 0.4411 0.5808 0.3904 0.031 Uiso 1 1 calc R
H3B H 0.5035 0.4938 0.2947 0.031 Uiso 1 1 calc R
C4 C 0.3779(2) 0.60275(19) 0.1737(3) 0.0236(5) Uani 1 1 d .
H4A H 0.3552 0.5580 0.0890 0.028 Uiso 1 1 calc R
H4B H 0.4664 0.6444 0.1598 0.028 Uiso 1 1 calc R
C5 C 0.2450(2) 0.67418(17) 0.1837(2) 0.0192(4) Uani 1 1 d .
H5A H 0.2281 0.7176 0.0972 0.023 Uiso 1 1 calc R
H5B H 0.2666 0.7195 0.2679 0.023 Uiso 1 1 calc R
C6 C -0.0695(2) 0.68566(18) 0.2490(2) 0.0199(5) Uani 1 1 d .
C7 C -0.2038(3) 0.6202(2) 0.2746(3) 0.0298(5) Uani 1 1 d .
H7A H -0.2848 0.6646 0.2976 0.045 Uiso 1 1 calc R
H7B H -0.1750 0.5733 0.3545 0.045 Uiso 1 1 calc R
H7C H -0.2377 0.5806 0.1883 0.045 Uiso 1 1 calc R
C8 C -0.1150(3) 0.7583(2) 0.1232(3) 0.0292(5) Uani 1 1 d .
H8A H -0.1961 0.8028 0.1458 0.044 Uiso 1 1 calc R
H8B H -0.1489 0.7182 0.0374 0.044 Uiso 1 1 calc R
H8C H -0.0292 0.8002 0.1061 0.044 Uiso 1 1 calc R
C9 C -0.0180(3) 0.7486(2) 0.3828(3) 0.0314(6) Uani 1 1 d .
H9A H 0.0735 0.7856 0.3696 0.047 Uiso 1 1 calc R
H9B H 0.0014 0.7028 0.4654 0.047 Uiso 1 1 calc R
H9C H -0.0960 0.7977 0.3992 0.047 Uiso 1 1 calc R

loop_
_atom_site_aniso_label
_atom_site_aniso_U_11
_atom_site_aniso_U_22
_atom_site_aniso_U_33
_atom_site_aniso_U_23
_atom_site_aniso_U_13
_atom_site_aniso_U_12
Pt1 0.01482(6) 0.01612(6) 0.01212(6) 0.00009(4) 0.00039(4) -0.00302(4)
P1 0.0145(2) 0.0166(2) 0.0132(2) -0.0001(2) -0.00051(19) -0.0010(2)
Cl1 0.0349(3) 0.0247(3) 0.0178(3) 0.0035(2) 0.0015(2) -0.0117(2)
C1 0.0202(11) 0.0221(11) 0.0167(11) 0.0009(9) 0.0000(9) 0.0000(9)
C2 0.0212(12) 0.0222(11) 0.0218(12) 0.0047(9) -0.0014(9) 0.0035(9)
C3 0.0183(11) 0.0285(12) 0.0291(13) 0.0043(11) -0.0017(10) 0.0027(10)
C4 0.0155(10) 0.0301(13) 0.0250(12) 0.0021(10) 0.0024(9) -0.0013(9)
C5 0.0178(10) 0.0199(11) 0.0191(11) 0.0003(9) -0.0007(8) -0.0036(8)
C6 0.0176(11) 0.0233(11) 0.0184(10) -0.0011(9) 0.0006(9) 0.0021(9)
C7 0.0192(11) 0.0348(14) 0.0367(14) 0.0007(11) 0.0085(10) 0.0012(10)
C8 0.0298(13) 0.0281(13) 0.0289(13) 0.0040(10) 0.0010(10) 0.0081(10)
C9 0.0298(13) 0.0356(15) 0.0283(13) -0.0125(11) 0.0013(11) 0.0086(11)

loop_
_atom_type_symbol
_atom_type_description
_atom_type_scat_dispersion_real
_atom_type_scat_dispersion_imag
_atom_type_scat_source
C C 0.0033 0.0016 'International Tables Vol C Tables 4.2.6.8 and 6.1.1.4'
H H 0.0000 0.0000 'International Tables Vol C Tables 4.2.6.8 and 6.1.1.4'
P P 0.1023 0.0942 'International Tables Vol C Tables 4.2.6.8 and 6.1.1.4'
Cl Cl 0.1484 0.1585 'International Tables Vol C Tables 4.2.6.8 and 6.1.1.4'
Pt Pt -1.7033 8.3905 'International Tables Vol C Tables 4.2.6.8 and 6.1.1.4'

loop_
_geom_angle_atom_site_label_1
_geom_angle_atom_site_label_2
_geom_angle_atom_site_label_3
_geom_angle
_geom_angle_site_symmetry_1
_geom_angle_site_symmetry_3
_geom_angle_publ_flag
Cl1 Pt1 Cl1 180.0 3_565 . ?
Cl1 Pt1 P1 89.91(2) 3_565 . ?
Cl1 Pt1 P1 90.09(2) . . ?
Cl1 Pt1 P1 90.09(2) 3_565 3_565 ?
Cl1 Pt1 P1 89.91(2) . 3_565 ?
P1 Pt1 P1 180.0 . 3_565 ?
C5 P1 C1 99.46(11) . . yes
C5 P1 C6 108.48(10) . . yes
C1 P1 C6 106.98(10) . . yes
C5 P1 Pt1 113.74(8) . . ?
C1 P1 Pt1 114.28(8) . . ?
C6 P1 Pt1 112.88(7) . . ?
C2 C1 P1 109.74(16) . . ?
C2 C1 H1A 109.7 . . ?
P1 C1 H1A 109.7 . . ?
C2 C1 H1B 109.7 . . ?
P1 C1 H1B 109.7 . . ?
H1A C1 H1B 108.2 . . ?
C3 C2 C1 112.7(2) . . ?
C3 C2 H2A 109.0 . . ?
C1 C2 H2A 109.0 . . ?
C3 C2 H2B 109.0 . . ?
C1 C2 H2B 109.0 . . ?
H2A C2 H2B 107.8 . . ?
C4 C3 C2 113.35(19) . . ?
C4 C3 H3A 108.9 . . ?
C2 C3 H3A 108.9 . . ?
C4 C3 H3B 108.9 . . ?
C2 C3 H3B 108.9 . . ?
H3A C3 H3B 107.7 . . ?
C3 C4 C5 112.86(19) . . ?
C3 C4 H4A 109.0 . . ?
C5 C4 H4A 109.0 . . ?
C3 C4 H4B 109.0 . . ?
C5 C4 H4B 109.0 . . ?
H4A C4 H4B 107.8 . . ?
C4 C5 P1 109.71(15) . . ?
C4 C5 H5A 109.7 . . ?
P1 C5 H5A 109.7 . . ?
C4 C5 H5B 109.7 . . ?
P1 C5 H5B 109.7 . . ?
H5A C5 H5B 108.2 . . ?
C9 C6 C7 109.5(2) . . ?
C9 C6 C8 109.2(2) . . ?
C7 C6 C8 109.17(19) . . ?
C9 C6 P1 112.52(15) . . ?
C7 C6 P1 107.91(16) . . ?
C8 C6 P1 108.43(16) . . ?
C6 C7 H7A 109.5 . . ?
C6 C7 H7B 109.5 . . ?
H7A C7 H7B 109.5 . . ?
C6 C7 H7C 109.5 . . ?
H7A C7 H7C 109.5 . . ?
H7B C7 H7C 109.5 . . ?
C6 C8 H8A 109.5 . . ?
C6 C8 H8B 109.5 . . ?
H8A C8 H8B 109.5 . . ?
C6 C8 H8C 109.5 . . ?
H8A C8 H8C 109.5 . . ?
H8B C8 H8C 109.5 . . ?
C6 C9 H9A 109.5 . . ?
C6 C9 H9B 109.5 . . ?
H9A C9 H9B 109.5 . . ?
C6 C9 H9C 109.5 . . ?
H9A C9 H9C 109.5 . . ?
H9B C9 H9C 109.5 . . ?

loop_
_geom_bond_atom_site_label_1
_geom_bond_atom_site_label_2
_geom_bond_distance
_geom_bond_site_symmetry_2
_geom_bond_publ_flag
Pt1 Cl1 2.3160(6) 3_565 ?
Pt1 Cl1 2.3161(6) . yes
Pt1 P1 2.3185(5) . yes
Pt1 P1 2.3185(5) 3_565 ?
P1 C5 1.824(2) . yes
P1 C1 1.824(2) . yes
P1 C6 1.858(2) . yes
C1 C2 1.537(3) . ?
C1 H1A 0.9900 . ?
C1 H1B 0.9900 . ?
C2 C3 1.529(3) . ?
C2 H2A 0.9900 . ?
C2 H2B 0.9900 . ?
C3 C4 1.527(3) . ?
C3 H3A 0.9900 . ?
C3 H3B 0.9900 . ?
C4 C5 1.534(3) . ?
C4 H4A 0.9900 . ?
C4 H4B 0.9900 . ?
C5 H5A 0.9900 . ?
C5 H5B 0.9900 . ?
C6 C9 1.528(3) . ?
C6 C7 1.530(3) . ?
C6 C8 1.534(3) . ?
C7 H7A 0.9800 . ?
C7 H7B 0.9800 . ?
C7 H7C 0.9800 . ?
C8 H8A 0.9800 . ?
C8 H8B 0.9800 . ?
C8 H8C 0.9800 . ?
C9 H9A 0.9800 . ?
C9 H9B 0.9800 . ?
C9 H9C 0.9800 . ?

loop_
_geom_torsion_atom_site_label_1
_geom_torsion_atom_site_label_2
_geom_torsion_atom_site_label_3
_geom_torsion_atom_site_label_4
_geom_torsion
_geom_torsion_site_symmetry_1
Cl1 Pt1 P1 C5 -36.22(8) 3_565
Cl1 Pt1 P1 C5 143.77(8) .
Cl1 Pt1 P1 C1 -149.52(9) 3_565
Cl1 Pt1 P1 C1 30.48(9) .
Cl1 Pt1 P1 C6 87.93(8) 3_565
Cl1 Pt1 P1 C6 -92.07(8) .
C5 P1 C1 C2 -56.85(18) .
C6 P1 C1 C2 -169.61(16) .
Pt1 P1 C1 C2 64.68(17) .
P1 C1 C2 C3 61.5(2) .
C1 C2 C3 C4 -60.5(3) .
C2 C3 C4 C5 60.7(3) .
C3 C4 C5 P1 -61.7(2) .
C1 P1 C5 C4 56.91(17) .
C6 P1 C5 C4 168.50(15) .
Pt1 P1 C5 C4 -65.01(16) .
C5 P1 C6 C9 -54.3(2) .
C1 P1 C6 C9 52.2(2) .
Pt1 P1 C6 C9 178.71(15) .
C5 P1 C6 C7 -175.24(16) .
C1 P1 C6 C7 -68.79(18) .
Pt1 P1 C6 C7 57.76(17) .
C5 P1 C6 C8 66.64(18) .
C1 P1 C6 C8 173.09(16) .
Pt1 P1 C6 C8 -60.36(17) .
